data_7720851
loop_
_publ_author_name
'Quan, Ziyi'
'Wang, Zheng'
'Liu, Yaxu'
'Sun, Yuanchao'
'Wang, Bo'

_publ_section_title
;
 A robust [Pd(BIAN-IPr<sup>#</sup>)Cl<sub>2</sub>(H<sub>2</sub>O)]
 catalyst employing water as a disposable ligand for C-S cross coupling of
 aryl chlorides and thiols.
;
_journal_issue 17
_journal_name_full 'Dalton transactions (Cambridge, England : 2003)'
_journal_page_first 6934
_journal_page_last 6943
_journal_paper_doi 10.1039/d6dt00623j
_journal_volume 55
_journal_year 2026
_chemical_formula_moiety 'C106 H79 Cl N2 Pd, 4(C H2 Cl2)'
_chemical_formula_sum 'C110 H87 Cl9 N2 Pd'
_chemical_formula_weight 1862.26
_chemical_name_common C106
_chemical_name_systematic Pd(BIAN-IPr#)Cl(allyl)
_space_group_crystal_system triclinic
_space_group_IT_number 2
_space_group_name_Hall '-P 1'
_space_group_name_H-M_alt 'P -1'
_atom_sites_solution_hydrogens geom
_audit_block_doi 10.5517/ccdc.csd.cc2qh3n0
_audit_creation_date 2025-08-17
_audit_creation_method
;
Olex2 1.5
(compiled 2023.03.06 svn.rbb2c1857 for OlexSys, GUI svn.r6748)
;
_audit_update_record
;
2025-12-18 deposited with the CCDC.	2026-04-08 downloaded from the CCDC.
;
_cell_angle_alpha 81.1060(10)
_cell_angle_beta 81.0390(10)
_cell_angle_gamma 86.8180(10)
_cell_formula_units_Z 2
_cell_length_a 14.7717(2)
_cell_length_b 16.6159(2)
_cell_length_c 19.18790(10)
_cell_measurement_reflns_used 44098
_cell_measurement_temperature 150.00(10)
_cell_measurement_theta_max 76.7820
_cell_measurement_theta_min 2.3600
_cell_volume 4593.77(9)
_computing_cell_refinement 'CrysAlisPro 1.171.43.144a (Rigaku OD, 2024)'
_computing_data_collection 'CrysAlisPro system (CCD 43.144a (release 23-01-2025))'
_computing_data_reduction 'CrysAlisPro 1.171.43.144a (Rigaku OD, 2024)'
_computing_molecular_graphics 'Olex2 1.5 (Dolomanov et al., 2009)'
_computing_publication_material 'Olex2 1.5 (Dolomanov et al., 2009)'
_computing_structure_refinement 'XL  (Sheldrick, 2008)'
_diffrn_ambient_environment N~2~
_diffrn_ambient_temperature 150.00(10)
_diffrn_detector 'Hybrid Pixel Array Detector'
_diffrn_detector_area_resol_mean 10.0000
_diffrn_detector_type HyPix
_diffrn_measured_fraction_theta_full 0.998
_diffrn_measured_fraction_theta_max 0.968
_diffrn_measurement_details
;
List of Runs (angles in degrees, time in seconds):

  # Type    Start    End  Width  t~exp~   \w     \q     \k     \f   Frames
#--------------------------------------------------------------------------
  1  \w    -86.00 -60.00   0.50    0.29    -- -104.00  77.00 120.00   52
  2  \w    -67.00 -32.00   0.50    0.29    -- -104.00  61.00 -60.00   70
  3  \w    -24.00  29.00   0.50    0.07    --  -45.61  19.00-150.00  106
  4  \w    -41.00  26.00   0.50    0.07    --  -45.61  38.00 -90.00  134
  5  \w    -14.00  25.00   0.50    0.07    --  -45.61   7.00  -8.00   78
  6  \w    -27.00   9.00   0.50    0.07    --   45.61  -7.00 176.00   72
  7  \w     29.00  68.00   0.50    0.07    --   45.61 -77.00 150.00   78
  8  \w    -27.00  40.00   0.50    0.07    --   45.61 -38.00  30.00  134
  9  \w    -26.00  43.00   0.50    0.07    --   45.61 -38.00 -60.00  138
 10  \w     67.00  92.00   0.50    0.29    --  104.75 -95.00-120.00   50
 11  \w     85.00 111.00   0.50    0.29    --  104.75-125.00-180.00   52
 12  \w     36.00  72.00   0.50    0.29    --  104.75-125.00-180.00   72
 13  \w     86.00 112.00   0.50    0.29    --  104.75-125.00   0.00   52
 14  \w     70.00 107.00   0.50    0.29    --  104.75-106.00  15.98   74
 15  \w     53.00  90.00   0.50    0.29    --  104.75 -95.00 -60.00   74
 16  \w     46.00 105.00   0.50    0.29    --  104.75 -95.00  60.00  118
 17  \w     37.00  63.00   0.50    0.29    --  104.75-125.00 150.00   52
 18  \w     86.00 112.00   0.50    0.29    --  104.75-125.00 150.00   52
 19  \w     28.00  91.00   0.50    0.07    --   45.61-125.00 120.00  126
 20  \w     36.00  62.00   0.50    0.29    --  104.75 -95.00-120.00   52
 21  \w     44.00  95.00   0.50    0.29    --  104.75 -95.00-180.00  102
 22  \w     32.00 102.00   0.50    0.29    --  104.75 -95.00-150.00  140
 23  \w     32.00 106.00   0.50    0.29    --  104.75 -77.00 -30.00  148
 24  \w     49.00 106.00   0.50    0.29    --  104.75 -77.00 -90.00  114
 25  \w     33.00 105.00   0.50    0.29    --  104.75 -77.00-150.00  144
 26  \w     32.00  57.00   0.50    0.29    --  104.75 -61.00 -30.00   50
 27  \w     80.00 106.00   0.50    0.29    --  104.75 -77.00  90.00   52
 28  \w     34.00  76.00   0.50    0.29    --  104.75 -77.00  90.00   84
 29  \w     36.00  69.00   0.50    0.29    --  104.75 -61.00  90.00   66
 30  \w     32.00  68.00   0.50    0.29    --  104.75 -61.00  60.00   72
 31  \w     33.00  67.00   0.50    0.29    --  104.75 -61.00   0.00   68
 32  \w     92.00 178.00   0.50    0.29    --  104.75  30.00 -90.00  172
 33  \w     93.00 178.00   0.50    0.29    --  104.75  30.00-180.00  170
 34  \w     66.00 177.00   0.50    0.29    --  104.75   7.00  -8.00  222
 35  \w    102.00 162.00   0.50    0.29    --  104.75  30.00  60.00  120
 36  \w      2.00  80.00   0.50    0.07    --   45.61   7.00  -8.00  156
 37  \w   -122.00 -91.00   0.50    0.29    -- -104.00 -45.00   0.00   62
 38  \w   -119.00 -92.00   0.50    0.29    -- -104.00 -15.00 -90.00   54
 39  \w   -166.00-140.00   0.50    0.29    -- -104.00 -15.00 -90.00   52
 40  \w   -157.00-132.00   0.50    0.29    -- -104.00 -45.00   0.00   50
 41  \w   -132.00-107.00   0.50    0.29    -- -104.00 -30.00 120.00   50
 42  \w   -126.00 -83.00   0.50    0.29    -- -104.00  -7.00 176.00   86
 43  \w   -159.00-134.00   0.50    0.29    -- -104.00  -7.00 176.00   50
 44  \w    -96.00 -71.00   0.50    0.07    --  -45.61  -7.00 176.00   50
 45  \w   -110.00 -38.00   0.50    0.29    -- -104.00 125.00  30.00  144
 46  \w   -108.00 -72.00   0.50    0.29    -- -104.00 110.00 -62.53   72
 47  \w    -64.00 -38.00   0.50    0.29    -- -104.00 110.00 -62.53   52
 48  \w   -108.00 -82.00   0.50    0.29    -- -104.00 109.00-165.78   52
;
_diffrn_measurement_device 'four-circle diffractometer'
_diffrn_measurement_device_type 'XtaLAB Synergy R, DW system, HyPix'
_diffrn_measurement_method '\w scans'
_diffrn_orient_matrix_type 'CrysAlisPro convention (1999,Acta A55,543-557)'
_diffrn_orient_matrix_UB_11 0.0594859000
_diffrn_orient_matrix_UB_12 -0.0790844000
_diffrn_orient_matrix_UB_13 -0.0009134000
_diffrn_orient_matrix_UB_21 -0.0842019000
_diffrn_orient_matrix_UB_22 -0.0468248000
_diffrn_orient_matrix_UB_23 -0.0076377000
_diffrn_orient_matrix_UB_31 0.0230255000
_diffrn_orient_matrix_UB_32 0.0192097000
_diffrn_orient_matrix_UB_33 -0.0818244000
_diffrn_radiation_monochromator mirror
_diffrn_radiation_probe x-ray
_diffrn_radiation_type 'Cu K\a'
_diffrn_radiation_wavelength 1.54184
_diffrn_reflns_av_R_equivalents 0.1304
_diffrn_reflns_av_unetI/netI 0.0836
_diffrn_reflns_Laue_measured_fraction_full 0.998
_diffrn_reflns_Laue_measured_fraction_max 0.968
_diffrn_reflns_limit_h_max 18
_diffrn_reflns_limit_h_min -18
_diffrn_reflns_limit_k_max 20
_diffrn_reflns_limit_k_min -20
_diffrn_reflns_limit_l_max 18
_diffrn_reflns_limit_l_min -24
_diffrn_reflns_number 63532
_diffrn_reflns_point_group_measured_fraction_full 0.998
_diffrn_reflns_point_group_measured_fraction_max 0.968
_diffrn_reflns_theta_full 67.684
_diffrn_reflns_theta_max 77.064
_diffrn_reflns_theta_min 2.357
_diffrn_source 'Rotating-anode X-ray tube'
_diffrn_source_type 'Rigaku (Cu) X-ray Source'
_exptl_absorpt_coefficient_mu 4.426
_exptl_absorpt_correction_T_max 1.00000
_exptl_absorpt_correction_T_min 0.13470
_exptl_absorpt_correction_type multi-scan
_exptl_absorpt_process_details
;
CrysAlisPro 1.171.43.144a (Rigaku Oxford Diffraction, 2024)
Empirical absorption correction using spherical harmonics,
implemented in SCALE3 ABSPACK scaling algorithm.
;
_exptl_crystal_density_diffrn 1.346
_exptl_crystal_description block
_exptl_crystal_F_000 1920
_refine_diff_density_max 2.704
_refine_diff_density_min -3.796
_refine_diff_density_rms 0.175
_refine_ls_extinction_method none
_refine_ls_goodness_of_fit_ref 1.262
_refine_ls_hydrogen_treatment constr
_refine_ls_matrix_type full
_refine_ls_number_parameters 1099
_refine_ls_number_reflns 18817
_refine_ls_number_restraints 0
_refine_ls_restrained_S_all 1.262
_refine_ls_R_factor_all 0.1017
_refine_ls_R_factor_gt 0.0974
_refine_ls_shift/su_max 0.001
_refine_ls_shift/su_mean 0.000
_refine_ls_structure_factor_coef Fsqd
_refine_ls_weighting_details 'w=1/[\s^2^(Fo^2^)+(0.2000P)^2^] where P=(Fo^2^+2Fc^2^)/3'
_refine_ls_weighting_scheme calc
_refine_ls_wR_factor_gt 0.2833
_refine_ls_wR_factor_ref 0.2903
_reflns_Friedel_coverage 0.000
_reflns_number_gt 16800
_reflns_number_total 18817
_reflns_threshold_expression 'I > 2\s(I)'
_cod_data_source_file d6dt00623j2.cif
_cod_data_source_block 002
_cod_depositor_comments 'Adding full bibliography for 7720849--7720851.cif.'
_cod_database_code 7720851
_shelx_shelxl_version_number 2014/7
_shelx_space_group_comment
;
The symmetry employed for this shelxl refinement is uniquely defined
by the following loop, which should always be used as a source of
symmetry information in preference to the above space-group names.
They are only intended as comments.
;
_olex2_refinement_description
;
1. Fixed Uiso
 At 1.2 times of:
  All C(H) groups, All C(H,H) groups
2.a Ternary CH refined with riding coordinates:
 C00N(H00N), C00Y(H00Y), C015(H015), C019(H019), C01E(H01E), C01M(H01M),
 C032(H032)
2.b Secondary CH2 refined with riding coordinates:
 C03A(H03A,H03D), C03D(H03I,H03J), C03E(H03E,H03F), C03F(H03G,H03H)
2.c Aromatic/amide H refined with riding coordinates:
 C00F(H00F), C00O(H00O), C00U(H00U), C00V(H00V), C00X(H00X), C012(H012),
 C014(H014), C01A(H01A), C01B(H01B), C01F(H01F), C01I(H01I), C01J(H01J),
 C01K(H01K), C01L(H01L), C01N(H01N), C01O(H01O), C01Q(H01Q), C01R(H01R),
 C01S(H01S), C01T(H01T), C01U(H01U), C01V(H01V), C01W(H01W), C01X(H01X),
 C01Y(H01Y), C01Z(H01Z), C020(H020), C021(H021), C023(H023), C024(H024),
 C025(H025), C026(H026), C027(H027), C028(H028), C029(H029), C02A(H02A),
 C02B(H02B), C02C(H02C), C02D(H02D), C02E(H02E), C02F(H02F), C02G(H02G),
 C02H(H02H), C02I(H02I), C02J(H02J), C02K(H02K), C02L(H02L), C02M(H02M),
 C02N(H02N), C02O(H02O), C02P(H02P), C02Q(H02Q), C02R(H02R), C02S(H02S),
 C02T(H02T), C02U(H02U), C02V(H02V), C02W(H02W), C02X(H02X), C02Y(H02Y),
 C02Z(H02Z), C030(H030), C031(H031), C033(H033), C034(H034), C035(H035),
 C036(H036), C037(H037), C038(H038), C039(H039), C03B(H03B), C03C(H03C)
;
_smtbx_masks_void_probe_radius 1.2
_smtbx_masks_void_truncation_radius 1.2
_olex2_submission_special_instructions 'No special instructions were received'
_oxdiff_exptl_absorpt_empirical_details
;
Empirical correction (ABSPACK) includes:
- Absorption correction using spherical harmonics
- Frame scaling
;
_oxdiff_exptl_absorpt_empirical_full_max 9.197
_oxdiff_exptl_absorpt_empirical_full_min 0.340

loop_
_space_group_symop_operation_xyz
'x, y, z'
'-x, -y, -z'

loop_
_atom_site_label
_atom_site_type_symbol
_atom_site_fract_x
_atom_site_fract_y
_atom_site_fract_z
_atom_site_U_iso_or_equiv
_atom_site_adp_type
_atom_site_occupancy
_atom_site_site_symmetry_order
_atom_site_calc_flag
_atom_site_refinement_flags_posn
_atom_site_refinement_flags_adp
_atom_site_refinement_flags_occupancy
_atom_site_disorder_assembly
_atom_site_disorder_group
Pd5 Pd 0.64374(2) 0.62045(2) 0.33055(2) 0.02009(14) Uani 1 1 d . . . . .
Cl6 Cl 0.62932(8) 0.73271(6) 0.39397(6) 0.0314(3) Uani 1 1 d . . . . .
Cl5 Cl 0.55279(12) 0.24536(10) 0.70739(9) 0.0600(4) Uani 1 1 d . . . . .
Cl7 Cl 0.68694(12) 0.37323(11) 0.67514(11) 0.0657(4) Uani 1 1 d . . . . .
Cl8 Cl 0.60314(15) 1.15654(11) 0.21122(12) 0.0701(5) Uani 1 1 d . . . . .
Cl3 Cl 0.41623(17) 0.39204(14) 0.19420(12) 0.0808(6) Uani 1 1 d . . . . .
Cl4 Cl 0.31066(16) 0.25157(14) 0.18888(13) 0.0823(6) Uani 1 1 d . . . . .
Cl2 Cl 0.6310(2) 1.29092(17) 0.28426(12) 0.1001(9) Uani 1 1 d . . . . .
Cl1 Cl 0.5657(2) 0.8025(3) 0.59510(14) 0.1314(14) Uani 1 1 d . . . . .
N00A N 0.8478(2) 0.62870(18) 0.27098(16) 0.0153(6) Uani 1 1 d . . . . .
N00B N 0.7737(2) 0.73174(18) 0.21775(17) 0.0165(6) Uani 1 1 d . . . . .
Cl Cl 0.7540(3) 0.8475(4) 0.5690(2) 0.175(2) Uani 1 1 d . . . . .
C00D C 0.7015(3) 0.7872(2) 0.1954(2) 0.0178(7) Uani 1 1 d . . . . .
C00E C 0.6840(3) 0.8614(2) 0.22303(19) 0.0184(7) Uani 1 1 d . . . . .
C00F C 0.6159(3) 0.9139(2) 0.1967(2) 0.0209(8) Uani 1 1 d . . . . .
H00F H 0.6044 0.9651 0.2131 0.025 Uiso 1 1 calc R U . . .
C00G C 0.8644(3) 0.7383(2) 0.1898(2) 0.0176(7) Uani 1 1 d . . . . .
C00H C 0.6542(3) 0.7680(2) 0.1432(2) 0.0187(7) Uani 1 1 d . . . . .
C00I C 1.0103(3) 0.6805(2) 0.1974(2) 0.0216(8) Uani 1 1 d . . . . .
C00J C 0.9120(3) 0.6752(2) 0.2243(2) 0.0173(7) Uani 1 1 d . . . . .
C00K C 0.8556(2) 0.5383(2) 0.3848(2) 0.0168(7) Uani 1 1 d . . . . .
C00L C 0.8774(3) 0.4820(2) 0.2721(2) 0.0193(7) Uani 1 1 d . . . . .
C00M C 0.7523(3) 0.7201(2) 0.0376(2) 0.0215(8) Uani 1 1 d . . . . .
C00N C 0.6822(3) 0.6942(2) 0.1040(2) 0.0212(8) Uani 1 1 d . . . . .
H00N H 0.7142 0.6536 0.1367 0.025 Uiso 1 1 calc R U . . .
C00O C 0.5835(3) 0.8210(2) 0.1218(2) 0.0207(8) Uani 1 1 d . . . . .
H00O H 0.5477 0.8064 0.0890 0.025 Uiso 1 1 calc R U . . .
C00P C 0.5242(3) 1.0358(2) 0.0878(2) 0.0241(8) Uani 1 1 d . . . . .
C00Q C 1.0142(3) 0.7486(2) 0.1415(2) 0.0228(8) Uani 1 1 d . . . . .
C00R C 0.5647(3) 0.8942(2) 0.1476(2) 0.0208(8) Uani 1 1 d . . . . .
C00S C 0.8393(3) 0.4330(3) 0.1591(2) 0.0236(8) Uani 1 1 d . . . . .
C00T C 0.7608(3) 0.6624(2) 0.26821(19) 0.0201(8) Uani 1 1 d . . . . .
C00U C 1.0903(3) 0.6402(3) 0.2114(2) 0.0255(8) Uani 1 1 d . . . . .
H00U H 1.0898 0.5954 0.2488 0.031 Uiso 1 1 calc R U . . .
C00V C 0.8135(4) 1.0038(3) 0.1829(2) 0.0294(9) Uani 1 1 d . . . . .
H00V H 0.7536 1.0221 0.1743 0.035 Uiso 1 1 calc R U . . .
C00W C 0.5990(3) 0.6532(2) 0.0896(2) 0.0227(8) Uani 1 1 d . . . . .
C00X C 0.8808(3) 0.4041(2) 0.3113(2) 0.0232(8) Uani 1 1 d . . . . .
H00X H 0.8879 0.3583 0.2866 0.028 Uiso 1 1 calc R U . . .
C00Y C 0.8380(3) 0.6120(2) 0.4245(2) 0.0201(8) Uani 1 1 d . . . . .
H00Y H 0.7829 0.6422 0.4081 0.024 Uiso 1 1 calc R U . . .
C00Z C 0.8742(3) 0.3911(2) 0.3850(2) 0.0215(8) Uani 1 1 d . . . . .
C010 C 0.9271(3) 0.7864(2) 0.1341(2) 0.0202(8) Uani 1 1 d . . . . .
C011 C 0.8630(3) 0.5478(2) 0.3097(2) 0.0182(7) Uani 1 1 d . . . . .
C012 C 0.8619(3) 0.4587(2) 0.4207(2) 0.0214(8) Uani 1 1 d . . . . .
H012 H 0.8576 0.4505 0.4712 0.026 Uiso 1 1 calc R U . . .
C013 C 0.9157(3) 0.6719(3) 0.4078(2) 0.0283(9) Uani 1 1 d . . . . .
C014 C 1.1738(3) 0.6664(3) 0.1691(3) 0.0336(10) Uani 1 1 d . . . . .
H014 H 1.2294 0.6383 0.1784 0.040 Uiso 1 1 calc R U . . .
C015 C 0.8922(3) 0.4922(2) 0.1902(2) 0.0192(7) Uani 1 1 d . . . . .
H015 H 0.8684 0.5482 0.1734 0.023 Uiso 1 1 calc R U . . .
C016 C 0.9939(3) 0.4885(2) 0.1585(2) 0.0222(8) Uani 1 1 d . . . . .
C017 C 0.8152(3) 0.5895(2) 0.5057(2) 0.0233(8) Uani 1 1 d . . . . .
C018 C 0.8250(3) 0.9337(3) 0.2317(2) 0.0249(8) Uani 1 1 d . . . . .
C019 C 0.4887(3) 0.9516(2) 0.1205(2) 0.0235(8) Uani 1 1 d . . . . .
H019 H 0.4690 0.9276 0.0808 0.028 Uiso 1 1 calc R U . . .
C01A C 1.0602(3) 0.4406(3) 0.1926(2) 0.0294(9) Uani 1 1 d . . . . .
H01A H 1.0432 0.4101 0.2385 0.035 Uiso 1 1 calc R U . . .
C01B C 0.5909(3) 0.6342(2) 0.0229(2) 0.0258(9) Uani 1 1 d . . . . .
H01B H 0.6393 0.6456 -0.0157 0.031 Uiso 1 1 calc R U . . .
C01D C 0.7834(3) 0.2758(2) 0.4627(2) 0.0253(9) Uani 1 1 d . . . . .
C01E C 0.7428(3) 0.8872(2) 0.2742(2) 0.0217(8) Uani 1 1 d . . . . .
H01E H 0.7674 0.8362 0.3008 0.026 Uiso 1 1 calc R U . . .
C01F C 0.5283(3) 0.6335(3) 0.1458(3) 0.0304(9) Uani 1 1 d . . . . .
H01F H 0.5337 0.6446 0.1920 0.037 Uiso 1 1 calc R U . . .
C01G C 1.0950(3) 0.7747(3) 0.0993(2) 0.0289(9) Uani 1 1 d . . . . .
C01H C 0.4048(3) 0.9539(3) 0.1770(3) 0.0310(10) Uani 1 1 d . . . . .
C01I C 0.8279(3) 0.6694(3) 0.0213(2) 0.0301(9) Uani 1 1 d . . . . .
H01I H 0.8353 0.6192 0.0514 0.036 Uiso 1 1 calc R U . . .
C01J C 0.5971(3) 0.9352(3) 0.3516(2) 0.0291(9) Uani 1 1 d . . . . .
H01J H 0.5619 0.9003 0.3324 0.035 Uiso 1 1 calc R U . . .
C01K C 0.8836(4) 0.7629(3) -0.0827(3) 0.0365(11) Uani 1 1 d . . . . .
H01K H 0.9287 0.7773 -0.1232 0.044 Uiso 1 1 calc R U . . .
C01L C 0.8731(4) 0.3546(3) 0.1498(2) 0.0313(10) Uani 1 1 d . . . . .
H01L H 0.9301 0.3357 0.1645 0.038 Uiso 1 1 calc R U . . .
C01M C 0.8776(3) 0.3055(2) 0.4274(2) 0.0211(8) Uani 1 1 d . . . . .
H01M H 0.9139 0.3087 0.4666 0.025 Uiso 1 1 calc R U . . .
C01N C 0.9202(3) 0.8506(3) 0.0805(2) 0.0259(9) Uani 1 1 d . . . . .
H01N H 0.8625 0.8759 0.0734 0.031 Uiso 1 1 calc R U . . .
C01O C 0.8843(3) 0.1961(3) 0.3464(2) 0.0302(9) Uani 1 1 d . . . . .
H01O H 0.8192 0.1957 0.3543 0.036 Uiso 1 1 calc R U . . .
C01P C 0.9298(3) 0.2460(2) 0.3812(2) 0.0232(8) Uani 1 1 d . . . . .
C01Q C 0.6329(4) 0.5055(3) 0.3001(3) 0.0386(11) Uani 1 1 d . . . . .
H01Q H 0.6663 0.4635 0.2778 0.046 Uiso 1 1 calc R U . . .
C01R C 1.1507(4) 0.4379(3) 0.1592(3) 0.0388(11) Uani 1 1 d . . . . .
H01R H 1.1954 0.4050 0.1822 0.047 Uiso 1 1 calc R U . . .
C01S C 0.7766(4) 0.2027(3) 0.5086(2) 0.0322(10) Uani 1 1 d . . . . .
H01S H 0.8307 0.1716 0.5176 0.039 Uiso 1 1 calc R U . . .
C01T C 0.4979(4) 1.1804(3) 0.0539(3) 0.0422(12) Uani 1 1 d . . . . .
H01T H 0.4578 1.2271 0.0547 0.051 Uiso 1 1 calc R U . . .
C01U C 1.0218(3) 0.5329(3) 0.0911(2) 0.0305(9) Uani 1 1 d . . . . .
H01U H 0.9777 0.5656 0.0674 0.037 Uiso 1 1 calc R U . . .
C01V C 0.4491(4) 0.5974(3) 0.1345(3) 0.0386(11) Uani 1 1 d . . . . .
H01V H 0.4009 0.5843 0.1731 0.046 Uiso 1 1 calc R U . . .
C01W C 0.7561(3) 0.4587(3) 0.1363(2) 0.0308(9) Uani 1 1 d . . . . .
H01W H 0.7314 0.5117 0.1423 0.037 Uiso 1 1 calc R U . . .
C01X C 1.0021(3) 0.8779(3) 0.0362(2) 0.0302(9) Uani 1 1 d . . . . .
H01X H 0.9985 0.9231 -0.0004 0.036 Uiso 1 1 calc R U . . .
C01Y C 0.8834(4) 0.5725(3) 0.5493(2) 0.0311(9) Uani 1 1 d . . . . .
H01Y H 0.9461 0.5724 0.5285 0.037 Uiso 1 1 calc R U . . .
C01Z C 1.0287(4) 0.1481(3) 0.2879(3) 0.0395(12) Uani 1 1 d . . . . .
H01Z H 1.0626 0.1153 0.2559 0.047 Uiso 1 1 calc R U . . .
C020 C 0.8078(4) 0.8144(3) -0.0682(3) 0.0359(11) Uani 1 1 d . . . . .
H020 H 0.8003 0.8640 -0.0992 0.043 Uiso 1 1 calc R U . . .
C021 C 1.0862(3) 0.8416(3) 0.0442(3) 0.0368(11) Uani 1 1 d . . . . .
H021 H 1.1392 0.8612 0.0127 0.044 Uiso 1 1 calc R U . . .
C022 C 0.6918(3) 0.9371(2) 0.3299(2) 0.0247(8) Uani 1 1 d . . . . .
C023 C 0.7004(5) 1.0294(3) 0.4142(3) 0.0463(14) Uani 1 1 d . . . . .
H023 H 0.7364 1.0593 0.4376 0.056 Uiso 1 1 calc R U . . .
C024 C 0.7430(3) 0.7932(3) -0.0080(2) 0.0296(9) Uani 1 1 d . . . . .
H024 H 0.6919 0.8290 0.0022 0.036 Uiso 1 1 calc R U . . .
C025 C 0.7240(4) 0.5899(3) 0.5375(3) 0.0347(10) Uani 1 1 d . . . . .
H025 H 0.6767 0.6008 0.5087 0.042 Uiso 1 1 calc R U . . .
C026 C 0.6136(3) 1.0436(3) 0.0531(3) 0.0361(11) Uani 1 1 d . . . . .
H026 H 0.6538 0.9970 0.0525 0.043 Uiso 1 1 calc R U . . .
C027 C 0.7432(4) 0.9836(3) 0.3630(2) 0.0348(10) Uani 1 1 d . . . . .
H027 H 0.8080 0.9840 0.3504 0.042 Uiso 1 1 calc R U . . .
C028 C 0.9145(3) 0.9095(3) 0.2431(3) 0.0343(10) Uani 1 1 d . . . . .
H028 H 0.9244 0.8619 0.2758 0.041 Uiso 1 1 calc R U . . .
C029 C 1.0739(4) 0.1976(4) 0.3224(3) 0.0423(12) Uani 1 1 d . . . . .
H029 H 1.1389 0.1985 0.3138 0.051 Uiso 1 1 calc R U . . .
C02A C 0.4668(3) 1.1048(3) 0.0870(3) 0.0318(10) Uani 1 1 d . . . . .
H02A H 0.4049 1.1001 0.1096 0.038 Uiso 1 1 calc R U . . .
C02B C 0.9338(4) 0.1469(3) 0.3003(3) 0.0357(10) Uani 1 1 d . . . . .
H02B H 0.9025 0.1126 0.2774 0.043 Uiso 1 1 calc R U . . .
C02C C 0.7016(4) 0.5743(4) 0.6114(3) 0.0470(14) Uani 1 1 d . . . . .
H02C H 0.6391 0.5752 0.6328 0.056 Uiso 1 1 calc R U . . .
C02D C 1.1768(3) 0.7316(3) 0.1148(3) 0.0355(11) Uani 1 1 d . . . . .
H02D H 1.2340 0.7478 0.0877 0.043 Uiso 1 1 calc R U . . .
C02E C 1.0251(3) 0.2454(3) 0.3690(3) 0.0326(10) Uani 1 1 d . . . . .
H02E H 1.0569 0.2782 0.3930 0.039 Uiso 1 1 calc R U . . .
C02F C 0.8600(4) 0.5558(3) 0.6234(3) 0.0392(12) Uani 1 1 d . . . . .
H02F H 0.9067 0.5432 0.6526 0.047 Uiso 1 1 calc R U . . .
C02G C 0.7019(4) 0.3188(3) 0.4523(3) 0.0431(13) Uani 1 1 d . . . . .
H02G H 0.7041 0.3694 0.4213 0.052 Uiso 1 1 calc R U . . .
C02H C 0.5877(4) 1.1882(3) 0.0195(3) 0.0439(13) Uani 1 1 d . . . . .
H02H H 0.6092 1.2399 -0.0033 0.053 Uiso 1 1 calc R U . . .
C02I C 1.1761(4) 0.4828(4) 0.0925(3) 0.0410(12) Uani 1 1 d . . . . .
H02I H 1.2382 0.4811 0.0703 0.049 Uiso 1 1 calc R U . . .
C02J C 0.6057(5) 1.0320(3) 0.4316(3) 0.0449(13) Uani 1 1 d . . . . .
H02J H 0.5763 1.0664 0.4641 0.054 Uiso 1 1 calc R U . . .
C02K C 0.8888(4) 1.0469(3) 0.1469(3) 0.0396(12) Uani 1 1 d . . . . .
H02K H 0.8800 1.0943 0.1137 0.047 Uiso 1 1 calc R U . . .
C02L C 0.4413(4) 0.5810(3) 0.0683(3) 0.0399(11) Uani 1 1 d . . . . .
H02L H 0.3870 0.5577 0.0605 0.048 Uiso 1 1 calc R U . . .
C02M C 0.6122(4) 0.2168(4) 0.5300(3) 0.0458(14) Uani 1 1 d . . . . .
H02M H 0.5543 0.1963 0.5521 0.055 Uiso 1 1 calc R U . . .
C02N C 0.8913(5) 0.7533(3) 0.4156(3) 0.0463(13) Uani 1 1 d . . . . .
H02N H 0.8287 0.7690 0.4273 0.056 Uiso 1 1 calc R U . . .
C02O C 0.5118(4) 0.5982(3) 0.0125(3) 0.0356(10) Uani 1 1 d . . . . .
H02O H 0.5066 0.5854 -0.0333 0.043 Uiso 1 1 calc R U . . .
C02P C 0.5537(4) 0.9827(3) 0.4003(3) 0.0413(12) Uani 1 1 d . . . . .
H02P H 0.4889 0.9824 0.4128 0.050 Uiso 1 1 calc R U . . .
C02Q C 0.9762(4) 1.0217(4) 0.1588(3) 0.0469(14) Uani 1 1 d . . . . .
H02Q H 1.0275 1.0511 0.1335 0.056 Uiso 1 1 calc R U . . .
C02R C 0.6907(4) 0.1740(3) 0.5417(3) 0.0425(13) Uani 1 1 d . . . . .
H02R H 0.6874 0.1236 0.5729 0.051 Uiso 1 1 calc R U . . .
C02S C 0.6451(4) 1.1203(4) 0.0187(3) 0.0466(14) Uani 1 1 d . . . . .
H02S H 0.7063 1.1251 -0.0052 0.056 Uiso 1 1 calc R U . . .
C02T C 0.8926(4) 0.6907(3) -0.0378(3) 0.0382(11) Uani 1 1 d . . . . .
H02T H 0.9440 0.6551 -0.0477 0.046 Uiso 1 1 calc R U . . .
C02U C 1.1118(4) 0.5301(4) 0.0581(3) 0.0400(12) Uani 1 1 d . . . . .
H02U H 1.1292 0.5605 0.0122 0.048 Uiso 1 1 calc R U . . .
C02V C 0.5344(4) 0.5497(3) 0.3996(3) 0.0454(14) Uani 1 1 d . . . . .
H02V H 0.5004 0.5400 0.4462 0.054 Uiso 1 1 calc R U . . .
C02W C 0.7699(5) 0.5576(3) 0.6540(3) 0.0444(13) Uani 1 1 d . . . . .
H02W H 0.7543 0.5473 0.7044 0.053 Uiso 1 1 calc R U . . .
C02X C 0.9884(4) 0.9536(4) 0.2075(3) 0.0485(15) Uani 1 1 d . . . . .
H02X H 1.0485 0.9368 0.2167 0.058 Uiso 1 1 calc R U . . .
C02Y C 0.7423(5) 0.3297(4) 0.0972(3) 0.0513(16) Uani 1 1 d . . . . .
H02Y H 0.7088 0.2944 0.0769 0.062 Uiso 1 1 calc R U . . .
C02Z C 1.0054(4) 0.6502(4) 0.3898(3) 0.0444(12) Uani 1 1 d . . . . .
H02Z H 1.0223 0.5950 0.3855 0.053 Uiso 1 1 calc R U . . .
C030 C 0.4018(4) 0.9959(3) 0.2354(3) 0.0380(11) Uani 1 1 d . . . . .
H030 H 0.4542 1.0232 0.2414 0.046 Uiso 1 1 calc R U . . .
C031 C 0.8241(5) 0.3042(4) 0.1192(3) 0.0462(14) Uani 1 1 d . . . . .
H031 H 0.8479 0.2509 0.1133 0.055 Uiso 1 1 calc R U . . .
C032 C 0.5462(4) 0.5289(3) 0.3331(3) 0.0407(12) Uani 1 1 d . . . . .
H032 H 0.4955 0.5414 0.3037 0.049 Uiso 1 1 calc R U . . .
C033 C 0.7090(4) 0.4075(4) 0.1050(3) 0.0443(13) Uani 1 1 d . . . . .
H033 H 0.6530 0.4263 0.0886 0.053 Uiso 1 1 calc R U . . .
C034 C 0.6179(4) 0.2899(4) 0.4859(4) 0.0522(15) Uani 1 1 d . . . . .
H034 H 0.5635 0.3211 0.4782 0.063 Uiso 1 1 calc R U . . .
C035 C 0.3273(4) 0.9117(4) 0.1715(4) 0.0544(16) Uani 1 1 d . . . . .
H035 H 0.3285 0.8814 0.1332 0.065 Uiso 1 1 calc R U . . .
C036 C 0.3223(5) 0.9976(4) 0.2846(4) 0.0581(18) Uani 1 1 d . . . . .
H036 H 0.3203 1.0269 0.3236 0.070 Uiso 1 1 calc R U . . .
C037 C 0.2453(5) 0.9565(5) 0.2770(5) 0.075(3) Uani 1 1 d . . . . .
H037 H 0.1908 0.9584 0.3104 0.090 Uiso 1 1 calc R U . . .
C038 C 1.0483(6) 0.7874(5) 0.3857(3) 0.0600(19) Uani 1 1 d . . . . .
H038 H 1.0940 0.8272 0.3769 0.072 Uiso 1 1 calc R U . . .
C039 C 1.0734(5) 0.7087(6) 0.3776(3) 0.0607(19) Uani 1 1 d . . . . .
H039 H 1.1359 0.6937 0.3639 0.073 Uiso 1 1 calc R U . . .
C03A C 0.6676(6) 0.2682(5) 0.7022(5) 0.075(2) Uani 1 1 d . . . . .
H03A H 0.7055 0.2368 0.6679 0.089 Uiso 1 1 calc R U . . .
H03D H 0.6872 0.2512 0.7495 0.089 Uiso 1 1 calc R U . . .
C03B C 0.9584(6) 0.8105(4) 0.4063(4) 0.0610(19) Uani 1 1 d . . . . .
H03B H 0.9426 0.8650 0.4139 0.073 Uiso 1 1 calc R U . . .
C03C C 0.2488(4) 0.9137(5) 0.2215(6) 0.075(3) Uani 1 1 d . . . . .
H03C H 0.1968 0.8848 0.2170 0.090 Uiso 1 1 calc R U . . .
C03D C 0.6616(7) 0.8249(5) 0.5339(4) 0.070(2) Uani 1 1 d . . . . .
H03I H 0.6783 0.7777 0.5082 0.084 Uiso 1 1 calc R U . . .
H03J H 0.6467 0.8718 0.4985 0.084 Uiso 1 1 calc R U . . .
C03E C 0.6637(7) 1.1891(5) 0.2706(5) 0.079(3) Uani 1 1 d . . . . .
H03E H 0.7301 1.1861 0.2523 0.095 Uiso 1 1 calc R U . . .
H03F H 0.6528 1.1525 0.3168 0.095 Uiso 1 1 calc R U . . .
C03F C 0.3871(8) 0.2925(6) 0.2341(6) 0.091(3) Uani 1 1 d . . . . .
H03G H 0.4434 0.2574 0.2341 0.109 Uiso 1 1 calc R U . . .
H03H H 0.3588 0.2933 0.2843 0.109 Uiso 1 1 calc R U . . .

loop_
_atom_site_aniso_label
_atom_site_aniso_U_11
_atom_site_aniso_U_22
_atom_site_aniso_U_33
_atom_site_aniso_U_23
_atom_site_aniso_U_13
_atom_site_aniso_U_12
Pd5 0.0191(2) 0.01902(19) 0.0171(2) 0.00336(12) 0.00710(12) -0.00050(12)
Cl6 0.0343(5) 0.0288(5) 0.0257(5) -0.0036(4) 0.0104(4) 0.0023(4)
Cl5 0.0608(9) 0.0547(8) 0.0560(9) -0.0098(7) 0.0200(7) -0.0053(7)
Cl7 0.0532(9) 0.0560(9) 0.0839(12) -0.0057(8) -0.0019(8) -0.0022(7)
Cl8 0.0775(12) 0.0497(9) 0.0896(13) -0.0200(9) -0.0236(10) 0.0014(8)
Cl3 0.0876(14) 0.0734(12) 0.0682(11) -0.0004(9) 0.0176(10) 0.0006(10)
Cl4 0.0796(13) 0.0767(13) 0.0890(14) -0.0254(11) -0.0004(11) 0.0129(10)
Cl2 0.143(2) 0.0993(17) 0.0602(12) -0.0324(12) 0.0141(13) -0.0512(17)
Cl1 0.102(2) 0.198(4) 0.0686(14) 0.0148(18) 0.0135(13) 0.056(2)
N00A 0.0158(14) 0.0143(14) 0.0122(14) 0.0025(11) 0.0042(11) 0.0016(11)
N00B 0.0178(15) 0.0147(14) 0.0129(14) 0.0028(11) 0.0050(12) 0.0015(11)
Cl 0.109(2) 0.328(7) 0.127(3) -0.130(4) -0.043(2) 0.005(3)
C00D 0.0203(18) 0.0158(16) 0.0124(16) 0.0014(13) 0.0071(14) 0.0051(13)
C00E 0.0237(18) 0.0162(16) 0.0117(16) 0.0003(13) 0.0061(14) 0.0014(14)
C00F 0.0245(19) 0.0153(16) 0.0193(18) -0.0005(14) 0.0048(15) 0.0032(14)
C00G 0.0186(18) 0.0144(16) 0.0157(17) 0.0028(13) 0.0058(14) -0.0022(13)
C00H 0.0206(18) 0.0137(16) 0.0175(18) 0.0005(13) 0.0074(14) 0.0003(13)
C00I 0.0196(19) 0.0220(18) 0.0198(19) -0.0013(15) 0.0056(15) -0.0021(14)
C00J 0.0180(18) 0.0173(16) 0.0139(17) -0.0011(13) 0.0042(14) 0.0002(13)
C00K 0.0151(16) 0.0202(17) 0.0134(17) 0.0007(14) -0.0003(13) 0.0008(13)
C00L 0.0209(18) 0.0204(18) 0.0135(18) 0.0013(14) 0.0018(14) 0.0040(14)
C00M 0.0255(19) 0.0232(18) 0.0152(18) -0.0060(15) 0.0018(15) -0.0003(15)
C00N 0.0267(19) 0.0192(17) 0.0142(17) 0.0007(14) 0.0022(15) 0.0055(14)
C00O 0.0240(19) 0.0182(17) 0.0168(18) 0.0002(14) 0.0036(15) 0.0007(14)
C00P 0.028(2) 0.0195(18) 0.0213(19) 0.0036(15) -0.0029(16) 0.0035(15)
C00Q 0.0226(19) 0.0208(18) 0.0213(19) -0.0025(15) 0.0078(16) -0.0006(15)
C00R 0.0231(19) 0.0170(17) 0.0174(18) 0.0045(14) 0.0039(15) 0.0041(14)
C00S 0.031(2) 0.0241(19) 0.0108(17) 0.0021(14) 0.0080(15) -0.0040(16)
C00T 0.030(2) 0.0191(17) 0.0079(16) 0.0000(13) 0.0036(14) 0.0084(15)
C00U 0.024(2) 0.0244(19) 0.026(2) -0.0029(16) 0.0024(16) 0.0038(15)
C00V 0.040(2) 0.023(2) 0.023(2) -0.0039(16) 0.0053(18) -0.0052(17)
C00W 0.028(2) 0.0124(16) 0.024(2) -0.0019(14) 0.0031(16) 0.0032(14)
C00X 0.033(2) 0.0171(17) 0.0161(18) 0.0003(14) 0.0027(16) 0.0061(15)
C00Y 0.0251(19) 0.0189(17) 0.0136(18) 0.0012(14) 0.0010(15) 0.0027(14)
C00Z 0.029(2) 0.0144(17) 0.0166(18) 0.0031(14) 0.0033(15) 0.0018(14)
C010 0.0224(19) 0.0174(17) 0.0173(18) -0.0009(14) 0.0066(15) -0.0019(14)
C011 0.0187(17) 0.0155(16) 0.0151(18) 0.0057(14) 0.0047(14) 0.0031(13)
C012 0.030(2) 0.0200(18) 0.0107(17) 0.0029(14) 0.0020(15) 0.0022(15)
C013 0.040(2) 0.029(2) 0.0134(18) 0.0024(15) -0.0002(17) -0.0091(18)
C014 0.0168(19) 0.042(3) 0.039(3) -0.006(2) 0.0037(18) 0.0039(17)
C015 0.0262(19) 0.0185(17) 0.0111(17) -0.0010(13) -0.0002(14) 0.0029(14)
C016 0.026(2) 0.0199(17) 0.0185(19) -0.0031(14) 0.0039(16) 0.0013(14)
C017 0.038(2) 0.0142(16) 0.0151(18) -0.0029(14) 0.0057(16) -0.0002(15)
C018 0.028(2) 0.0247(19) 0.0204(19) -0.0056(16) 0.0040(16) 0.0009(16)
C019 0.0223(19) 0.0192(18) 0.026(2) 0.0016(15) 0.0001(16) 0.0030(15)
C01A 0.032(2) 0.030(2) 0.023(2) -0.0065(17) 0.0049(18) 0.0058(18)
C01B 0.037(2) 0.0186(18) 0.021(2) -0.0029(15) -0.0002(17) 0.0011(16)
C01D 0.038(2) 0.0200(18) 0.0147(18) -0.0025(15) 0.0058(16) -0.0006(16)
C01E 0.030(2) 0.0196(17) 0.0129(17) 0.0004(14) 0.0014(15) 0.0032(15)
C01F 0.035(2) 0.027(2) 0.027(2) -0.0033(17) 0.0029(19) -0.0066(18)
C01G 0.021(2) 0.034(2) 0.027(2) -0.0004(18) 0.0069(17) -0.0054(17)
C01H 0.0203(19) 0.026(2) 0.039(3) 0.0094(18) 0.0021(18) 0.0039(16)
C01I 0.034(2) 0.028(2) 0.025(2) -0.0026(17) 0.0059(18) 0.0033(17)
C01J 0.037(2) 0.028(2) 0.0176(19) 0.0002(16) 0.0072(17) 0.0003(17)
C01K 0.040(3) 0.044(3) 0.021(2) -0.0034(19) 0.0115(19) -0.006(2)
C01L 0.043(3) 0.024(2) 0.024(2) -0.0040(17) 0.0044(19) 0.0019(18)
C01M 0.029(2) 0.0154(17) 0.0161(18) 0.0021(14) -0.0002(15) 0.0020(14)
C01N 0.032(2) 0.0209(18) 0.020(2) 0.0040(15) 0.0036(17) -0.0005(16)
C01O 0.038(2) 0.025(2) 0.025(2) -0.0040(17) 0.0035(18) 0.0017(17)
C01P 0.033(2) 0.0175(17) 0.0153(18) 0.0017(14) 0.0023(16) 0.0029(15)
C01Q 0.043(3) 0.029(2) 0.039(3) -0.005(2) 0.009(2) 0.000(2)
C01R 0.032(2) 0.046(3) 0.040(3) -0.019(2) -0.004(2) 0.011(2)
C01S 0.041(3) 0.028(2) 0.023(2) 0.0076(17) 0.0013(19) -0.0043(19)
C01T 0.064(4) 0.024(2) 0.036(3) 0.0052(19) -0.012(3) 0.007(2)
C01U 0.030(2) 0.037(2) 0.021(2) -0.0006(18) 0.0040(17) -0.0006(18)
C01V 0.036(3) 0.029(2) 0.046(3) -0.004(2) 0.006(2) -0.0078(19)
C01W 0.031(2) 0.034(2) 0.024(2) 0.0006(18) 0.0002(18) -0.0055(18)
C01X 0.034(2) 0.026(2) 0.024(2) 0.0054(17) 0.0072(18) -0.0068(17)
C01Y 0.042(3) 0.032(2) 0.017(2) 0.0023(16) -0.0004(18) -0.0020(19)
C01Z 0.053(3) 0.034(2) 0.027(2) -0.0056(19) 0.005(2) 0.011(2)
C020 0.049(3) 0.031(2) 0.023(2) 0.0027(18) 0.003(2) -0.004(2)
C021 0.030(2) 0.042(3) 0.030(2) 0.006(2) 0.0151(19) -0.0085(19)
C022 0.038(2) 0.0179(17) 0.0145(18) 0.0018(14) 0.0033(16) 0.0021(16)
C023 0.076(4) 0.039(3) 0.022(2) -0.010(2) 0.010(2) -0.018(3)
C024 0.032(2) 0.026(2) 0.027(2) 0.0004(17) 0.0042(18) 0.0016(17)
C025 0.036(3) 0.038(2) 0.026(2) -0.0003(19) 0.0047(19) 0.000(2)
C026 0.027(2) 0.034(2) 0.041(3) 0.012(2) -0.002(2) -0.0006(18)
C027 0.046(3) 0.032(2) 0.023(2) -0.0026(18) 0.004(2) -0.002(2)
C028 0.030(2) 0.040(3) 0.035(3) -0.012(2) -0.004(2) -0.0004(19)
C029 0.033(3) 0.046(3) 0.044(3) -0.011(2) 0.009(2) 0.008(2)
C02A 0.037(2) 0.024(2) 0.030(2) 0.0036(17) -0.0010(19) 0.0058(18)
C02B 0.045(3) 0.030(2) 0.032(2) -0.0107(19) 0.001(2) 0.002(2)
C02C 0.049(3) 0.048(3) 0.034(3) 0.002(2) 0.019(2) -0.008(2)
C02D 0.020(2) 0.047(3) 0.035(3) -0.003(2) 0.0094(18) -0.0046(19)
C02E 0.035(2) 0.026(2) 0.035(2) -0.0040(18) 0.000(2) 0.0004(18)
C02F 0.063(3) 0.034(2) 0.020(2) 0.0003(18) -0.009(2) -0.009(2)
C02G 0.039(3) 0.031(2) 0.051(3) 0.007(2) 0.008(2) 0.003(2)
C02H 0.057(3) 0.031(2) 0.041(3) 0.016(2) -0.017(3) -0.018(2)
C02I 0.029(2) 0.052(3) 0.041(3) -0.020(2) 0.009(2) -0.003(2)
C02J 0.066(4) 0.039(3) 0.023(2) -0.009(2) 0.016(2) -0.001(2)
C02K 0.053(3) 0.038(3) 0.024(2) -0.011(2) 0.014(2) -0.013(2)
C02L 0.038(3) 0.030(2) 0.052(3) -0.004(2) -0.007(2) -0.011(2)
C02M 0.046(3) 0.047(3) 0.039(3) -0.013(2) 0.022(2) -0.011(2)
C02N 0.062(4) 0.028(2) 0.047(3) 0.000(2) -0.007(3) 0.000(2)
C02O 0.049(3) 0.026(2) 0.035(3) -0.0082(19) -0.013(2) -0.0027(19)
C02P 0.054(3) 0.039(3) 0.024(2) -0.003(2) 0.014(2) 0.000(2)
C02Q 0.040(3) 0.062(4) 0.040(3) -0.026(3) 0.017(2) -0.021(3)
C02R 0.063(4) 0.037(3) 0.022(2) 0.0021(19) 0.011(2) -0.019(2)
C02S 0.035(3) 0.043(3) 0.054(3) 0.023(3) -0.008(2) -0.013(2)
C02T 0.039(3) 0.038(3) 0.032(2) -0.009(2) 0.013(2) 0.003(2)
C02U 0.042(3) 0.051(3) 0.022(2) -0.005(2) 0.013(2) -0.010(2)
C02V 0.047(3) 0.037(3) 0.042(3) 0.005(2) 0.020(2) -0.024(2)
C02W 0.070(4) 0.038(3) 0.018(2) -0.0009(19) 0.013(2) -0.007(2)
C02X 0.024(2) 0.072(4) 0.056(4) -0.037(3) 0.000(2) -0.002(2)
C02Y 0.063(4) 0.057(4) 0.036(3) -0.009(3) 0.001(3) -0.036(3)
C02Z 0.042(3) 0.052(3) 0.036(3) -0.008(2) 0.008(2) -0.011(2)
C030 0.035(3) 0.036(2) 0.035(3) 0.003(2) 0.010(2) 0.0064(19)
C031 0.068(4) 0.038(3) 0.032(3) -0.017(2) 0.008(3) -0.019(3)
C032 0.029(2) 0.037(3) 0.054(3) -0.005(2) 0.009(2) -0.028(2)
C033 0.041(3) 0.059(3) 0.031(3) 0.001(2) -0.002(2) -0.018(3)
C034 0.034(3) 0.045(3) 0.069(4) -0.003(3) 0.013(3) -0.002(2)
C035 0.029(3) 0.057(4) 0.074(4) -0.006(3) -0.001(3) 0.000(2)
C036 0.054(4) 0.058(4) 0.045(3) 0.008(3) 0.022(3) 0.017(3)
C037 0.040(3) 0.073(5) 0.089(6) 0.013(4) 0.037(4) 0.012(3)
C038 0.080(5) 0.067(4) 0.034(3) 0.010(3) -0.016(3) -0.040(4)
C039 0.041(3) 0.102(6) 0.039(3) -0.010(3) 0.005(3) -0.023(3)
C03A 0.087(6) 0.044(4) 0.100(6) -0.014(4) -0.037(5) 0.010(4)
C03B 0.088(5) 0.037(3) 0.058(4) 0.007(3) -0.013(4) -0.027(3)
C03C 0.025(3) 0.070(5) 0.117(7) 0.000(5) 0.017(4) -0.003(3)
C03D 0.097(6) 0.072(5) 0.040(3) -0.005(3) -0.012(4) -0.015(4)
C03E 0.079(5) 0.072(5) 0.085(6) 0.021(4) -0.034(5) -0.025(4)
C03F 0.113(8) 0.067(5) 0.085(6) 0.010(5) -0.020(6) 0.016(5)

loop_
_atom_type_symbol
_atom_type_description
_atom_type_scat_dispersion_real
_atom_type_scat_dispersion_imag
_atom_type_scat_source
C C 0.0181 0.0091 'International Tables Vol C Tables 4.2.6.8 and 6.1.1.4'
H H 0.0000 0.0000 'International Tables Vol C Tables 4.2.6.8 and 6.1.1.4'
Cl Cl 0.3639 0.7018 'International Tables Vol C Tables 4.2.6.8 and 6.1.1.4'
N N 0.0311 0.0180 'International Tables Vol C Tables 4.2.6.8 and 6.1.1.4'
Pd Pd 0.1215 3.9337 'International Tables Vol C Tables 4.2.6.8 and 6.1.1.4'

loop_
_citation_id
_citation_doi
_citation_year
1 10.1039/d6gc00831c 2026

loop_
_geom_angle_atom_site_label_1
_geom_angle_atom_site_label_2
_geom_angle_atom_site_label_3
_geom_angle
_geom_angle_site_symmetry_1
_geom_angle_site_symmetry_3
_geom_angle_publ_flag
C00T Pd5 Cl6 92.36(11) . . ?
C00T Pd5 C01Q 102.67(18) . . ?
C00T Pd5 C02V 167.5(2) . . ?
C00T Pd5 C032 138.12(19) . . ?
C01Q Pd5 Cl6 163.80(15) . . ?
C01Q Pd5 C02V 67.8(2) . . ?
C01Q Pd5 C032 38.5(2) . . ?
C02V Pd5 Cl6 96.41(16) . . ?
C032 Pd5 Cl6 128.46(15) . . ?
C032 Pd5 C02V 36.4(2) . . ?
C00J N00A C011 126.7(3) . . ?
C00T N00A C00J 110.8(3) . . ?
C00T N00A C011 121.7(3) . . ?
C00G N00B C00D 124.6(3) . . ?
C00G N00B C00T 110.3(3) . . ?
C00T N00B C00D 125.1(3) . . ?
C00E C00D N00B 120.1(4) . . ?
C00H C00D N00B 118.4(3) . . ?
C00H C00D C00E 121.4(3) . . ?
C00D C00E C01E 121.6(3) . . ?
C00F C00E C00D 117.1(4) . . ?
C00F C00E C01E 121.0(3) . . ?
C00E C00F H00F 118.8 . . ?
C00R C00F C00E 122.5(4) . . ?
C00R C00F H00F 118.8 . . ?
N00B C00G C00J 107.9(3) . . ?
N00B C00G C010 142.2(3) . . ?
C00J C00G C010 109.8(3) . . ?
C00D C00H C00N 122.1(3) . . ?
C00D C00H C00O 118.7(3) . . ?
C00O C00H C00N 119.0(4) . . ?
C00Q C00I C00J 103.1(3) . . ?
C00U C00I C00J 138.0(4) . . ?
C00U C00I C00Q 118.8(4) . . ?
N00A C00J C00I 143.4(3) . . ?
C00G C00J N00A 106.5(3) . . ?
C00G C00J C00I 110.1(3) . . ?
C011 C00K C00Y 121.0(3) . . ?
C012 C00K C00Y 122.1(3) . . ?
C012 C00K C011 116.9(3) . . ?
C00X C00L C015 119.6(3) . . ?
C011 C00L C00X 117.6(3) . . ?
C011 C00L C015 122.7(3) . . ?
C01I C00M C00N 119.4(4) . . ?
C01I C00M C024 118.1(4) . . ?
C024 C00M C00N 122.5(4) . . ?
C00H C00N H00N 107.0 . . ?
C00M C00N C00H 109.5(3) . . ?
C00M C00N H00N 107.0 . . ?
C00W C00N C00H 111.6(3) . . ?
C00W C00N C00M 114.5(3) . . ?
C00W C00N H00N 107.0 . . ?
C00H C00O H00O 119.3 . . ?
C00R C00O C00H 121.3(4) . . ?
C00R C00O H00O 119.3 . . ?
C026 C00P C019 120.0(4) . . ?
C026 C00P C02A 118.4(4) . . ?
C02A C00P C019 121.4(4) . . ?
C010 C00Q C00I 113.1(4) . . ?
C01G C00Q C00I 123.2(4) . . ?
C01G C00Q C010 123.8(4) . . ?
C00F C00R C019 121.9(4) . . ?
C00O C00R C00F 118.8(4) . . ?
C00O C00R C019 119.3(4) . . ?
C01L C00S C015 122.5(4) . . ?
C01W C00S C015 119.3(4) . . ?
C01W C00S C01L 118.2(4) . . ?
N00A C00T Pd5 126.0(3) . . ?
N00A C00T N00B 104.4(3) . . ?
N00B C00T Pd5 129.5(3) . . ?
C00I C00U H00U 120.6 . . ?
C00I C00U C014 118.8(4) . . ?
C014 C00U H00U 120.6 . . ?
C018 C00V H00V 119.7 . . ?
C02K C00V H00V 119.7 . . ?
C02K C00V C018 120.6(5) . . ?
C01B C00W C00N 122.7(4) . . ?
C01B C00W C01F 118.8(4) . . ?
C01F C00W C00N 118.4(4) . . ?
C00L C00X H00X 118.8 . . ?
C00Z C00X C00L 122.4(4) . . ?
C00Z C00X H00X 118.8 . . ?
C00K C00Y H00Y 106.7 . . ?
C00K C00Y C017 113.8(3) . . ?
C013 C00Y C00K 113.9(3) . . ?
C013 C00Y H00Y 106.7 . . ?
C013 C00Y C017 108.7(3) . . ?
C017 C00Y H00Y 106.7 . . ?
C00X C00Z C012 118.2(3) . . ?
C00X C00Z C01M 122.0(4) . . ?
C012 C00Z C01M 119.8(3) . . ?
C00Q C010 C00G 103.7(3) . . ?
C01N C010 C00G 137.0(4) . . ?
C01N C010 C00Q 119.3(4) . . ?
C00K C011 N00A 118.6(3) . . ?
C00L C011 N00A 118.8(3) . . ?
C00L C011 C00K 122.4(3) . . ?
C00K C012 H012 118.8 . . ?
C00Z C012 C00K 122.3(4) . . ?
C00Z C012 H012 118.8 . . ?
C02N C013 C00Y 116.3(5) . . ?
C02Z C013 C00Y 124.1(5) . . ?
C02Z C013 C02N 119.5(5) . . ?
C00U C014 H014 119.0 . . ?
C02D C014 C00U 122.0(4) . . ?
C02D C014 H014 119.0 . . ?
C00L C015 H015 106.5 . . ?
C00S C015 C00L 114.5(3) . . ?
C00S C015 H015 106.5 . . ?
C00S C015 C016 109.9(3) . . ?
C016 C015 C00L 112.4(3) . . ?
C016 C015 H015 106.5 . . ?
C01A C016 C015 123.3(4) . . ?
C01U C016 C015 118.4(4) . . ?
C01U C016 C01A 118.2(4) . . ?
C01Y C017 C00Y 122.1(4) . . ?
C025 C017 C00Y 119.1(4) . . ?
C025 C017 C01Y 118.7(4) . . ?
C00V C018 C01E 121.4(4) . . ?
C00V C018 C028 117.7(4) . . ?
C028 C018 C01E 120.8(4) . . ?
C00P C019 C00R 112.0(3) . . ?
C00P C019 H019 106.3 . . ?
C00R C019 H019 106.3 . . ?
C01H C019 C00P 113.7(4) . . ?
C01H C019 C00R 111.7(3) . . ?
C01H C019 H019 106.3 . . ?
C016 C01A H01A 120.0 . . ?
C01R C01A C016 120.0(4) . . ?
C01R C01A H01A 120.0 . . ?
C00W C01B H01B 119.9 . . ?
C00W C01B C02O 120.1(4) . . ?
C02O C01B H01B 119.9 . . ?
C01S C01D C01M 119.5(4) . . ?
C01S C01D C02G 117.0(4) . . ?
C02G C01D C01M 123.5(4) . . ?
C00E C01E C018 109.8(3) . . ?
C00E C01E H01E 107.2 . . ?
C00E C01E C022 115.2(3) . . ?
C018 C01E H01E 107.2 . . ?
C018 C01E C022 109.9(3) . . ?
C022 C01E H01E 107.2 . . ?
C00W C01F H01F 119.8 . . ?
C00W C01F C01V 120.5(5) . . ?
C01V C01F H01F 119.8 . . ?
C00Q C01G C021 116.0(4) . . ?
C00Q C01G C02D 116.8(4) . . ?
C02D C01G C021 127.2(4) . . ?
C030 C01H C019 122.6(4) . . ?
C035 C01H C019 119.1(5) . . ?
C035 C01H C030 118.3(5) . . ?
C00M C01I H01I 119.4 . . ?
C02T C01I C00M 121.2(4) . . ?
C02T C01I H01I 119.4 . . ?
C022 C01J H01J 119.3 . . ?
C02P C01J H01J 119.3 . . ?
C02P C01J C022 121.4(5) . . ?
C020 C01K H01K 120.4 . . ?
C02T C01K H01K 120.4 . . ?
C02T C01K C020 119.3(4) . . ?
C00S C01L H01L 119.8 . . ?
C031 C01L C00S 120.4(5) . . ?
C031 C01L H01L 119.8 . . ?
C00Z C01M H01M 106.7 . . ?
C01D C01M C00Z 113.1(3) . . ?
C01D C01M H01M 106.7 . . ?
C01D C01M C01P 112.6(3) . . ?
C01P C01M C00Z 110.6(3) . . ?
C01P C01M H01M 106.7 . . ?
C010 C01N H01N 121.1 . . ?
C010 C01N C01X 117.9(4) . . ?
C01X C01N H01N 121.1 . . ?
C01P C01O H01O 119.8 . . ?
C02B C01O H01O 119.8 . . ?
C02B C01O C01P 120.4(5) . . ?
C01O C01P C01M 121.7(4) . . ?
C02E C01P C01M 119.3(4) . . ?
C02E C01P C01O 118.8(4) . . ?
Pd5 C01Q H01Q 143.9 . . ?
C032 C01Q Pd5 72.3(3) . . ?
C032 C01Q H01Q 143.9 . . ?
C01A C01R H01R 119.9 . . ?
C02I C01R C01A 120.3(5) . . ?
C02I C01R H01R 119.9 . . ?
C01D C01S H01S 119.7 . . ?
C01D C01S C02R 120.5(5) . . ?
C02R C01S H01S 119.7 . . ?
C02A C01T H01T 119.9 . . ?
C02A C01T C02H 120.2(5) . . ?
C02H C01T H01T 119.9 . . ?
C016 C01U H01U 119.2 . . ?
C02U C01U C016 121.6(5) . . ?
C02U C01U H01U 119.2 . . ?
C01F C01V H01V 120.0 . . ?
C02L C01V C01F 119.9(5) . . ?
C02L C01V H01V 120.0 . . ?
C00S C01W H01W 119.8 . . ?
C033 C01W C00S 120.4(5) . . ?
C033 C01W H01W 119.8 . . ?
C01N C01X H01X 118.8 . . ?
C021 C01X C01N 122.5(4) . . ?
C021 C01X H01X 118.8 . . ?
C017 C01Y H01Y 119.8 . . ?
C02F C01Y C017 120.4(5) . . ?
C02F C01Y H01Y 119.8 . . ?
C029 C01Z H01Z 120.2 . . ?
C02B C01Z H01Z 120.2 . . ?
C02B C01Z C029 119.6(5) . . ?
C01K C020 H020 120.1 . . ?
C01K C020 C024 119.8(4) . . ?
C024 C020 H020 120.1 . . ?
C01G C021 H021 119.7 . . ?
C01X C021 C01G 120.6(4) . . ?
C01X C021 H021 119.7 . . ?
C01J C022 C01E 123.3(4) . . ?
C027 C022 C01E 118.3(4) . . ?
C027 C022 C01J 118.3(4) . . ?
C027 C023 H023 119.6 . . ?
C02J C023 H023 119.6 . . ?
C02J C023 C027 120.7(5) . . ?
C00M C024 H024 119.6 . . ?
C020 C024 C00M 120.9(4) . . ?
C020 C024 H024 119.6 . . ?
C017 C025 H025 119.8 . . ?
C017 C025 C02C 120.3(5) . . ?
C02C C025 H025 119.8 . . ?
C00P C026 H026 119.8 . . ?
C00P C026 C02S 120.4(5) . . ?
C02S C026 H026 119.8 . . ?
C022 C027 H027 119.7 . . ?
C023 C027 C022 120.5(5) . . ?
C023 C027 H027 119.7 . . ?
C018 C028 H028 119.5 . . ?
C02X C028 C018 120.9(5) . . ?
C02X C028 H028 119.5 . . ?
C01Z C029 H029 119.7 . . ?
C02E C029 C01Z 120.6(5) . . ?
C02E C029 H029 119.7 . . ?
C00P C02A H02A 119.4 . . ?
C01T C02A C00P 121.2(5) . . ?
C01T C02A H02A 119.4 . . ?
C01O C02B H02B 120.0 . . ?
C01Z C02B C01O 120.0(5) . . ?
C01Z C02B H02B 120.0 . . ?
C025 C02C H02C 119.8 . . ?
C02W C02C C025 120.3(5) . . ?
C02W C02C H02C 119.8 . . ?
C014 C02D C01G 120.4(4) . . ?
C014 C02D H02D 119.8 . . ?
C01G C02D H02D 119.8 . . ?
C01P C02E H02E 119.7 . . ?
C029 C02E C01P 120.6(5) . . ?
C029 C02E H02E 119.7 . . ?
C01Y C02F H02F 119.9 . . ?
C02W C02F C01Y 120.2(5) . . ?
C02W C02F H02F 119.9 . . ?
C01D C02G H02G 119.2 . . ?
C034 C02G C01D 121.7(5) . . ?
C034 C02G H02G 119.2 . . ?
C01T C02H H02H 120.3 . . ?
C02S C02H C01T 119.4(5) . . ?
C02S C02H H02H 120.3 . . ?
C01R C02I H02I 119.8 . . ?
C02U C02I C01R 120.5(5) . . ?
C02U C02I H02I 119.8 . . ?
C023 C02J H02J 120.5 . . ?
C023 C02J C02P 119.0(5) . . ?
C02P C02J H02J 120.5 . . ?
C00V C02K H02K 119.7 . . ?
C02Q C02K C00V 120.7(5) . . ?
C02Q C02K H02K 119.7 . . ?
C01V C02L H02L 119.9 . . ?
C01V C02L C02O 120.2(5) . . ?
C02O C02L H02L 119.9 . . ?
C02R C02M H02M 120.6 . . ?
C02R C02M C034 118.9(5) . . ?
C034 C02M H02M 120.6 . . ?
C013 C02N H02N 119.9 . . ?
C03B C02N C013 120.2(6) . . ?
C03B C02N H02N 119.9 . . ?
C01B C02O H02O 119.8 . . ?
C02L C02O C01B 120.4(5) . . ?
C02L C02O H02O 119.8 . . ?
C01J C02P C02J 119.8(5) . . ?
C01J C02P H02P 120.1 . . ?
C02J C02P H02P 120.1 . . ?
C02K C02Q H02Q 120.3 . . ?
C02X C02Q C02K 119.4(5) . . ?
C02X C02Q H02Q 120.3 . . ?
C01S C02R H02R 119.4 . . ?
C02M C02R C01S 121.3(5) . . ?
C02M C02R H02R 119.4 . . ?
C026 C02S H02S 119.8 . . ?
C02H C02S C026 120.3(5) . . ?
C02H C02S H02S 119.8 . . ?
C01I C02T H02T 119.6 . . ?
C01K C02T C01I 120.8(5) . . ?
C01K C02T H02T 119.6 . . ?
C01U C02U H02U 120.3 . . ?
C02I C02U C01U 119.4(5) . . ?
C02I C02U H02U 120.3 . . ?
Pd5 C02V H02V 145.1 . . ?
C032 C02V Pd5 69.8(3) . . ?
C032 C02V H02V 145.1 . . ?
C02C C02W H02W 120.0 . . ?
C02F C02W C02C 120.1(5) . . ?
C02F C02W H02W 120.0 . . ?
C028 C02X H02X 119.7 . . ?
C02Q C02X C028 120.7(5) . . ?
C02Q C02X H02X 119.7 . . ?
C031 C02Y H02Y 120.5 . . ?
C031 C02Y C033 119.0(5) . . ?
C033 C02Y H02Y 120.5 . . ?
C013 C02Z H02Z 119.7 . . ?
C013 C02Z C039 120.6(6) . . ?
C039 C02Z H02Z 119.7 . . ?
C01H C030 H030 119.9 . . ?
C036 C030 C01H 120.2(6) . . ?
C036 C030 H030 119.9 . . ?
C01L C031 H031 119.4 . . ?
C02Y C031 C01L 121.1(6) . . ?
C02Y C031 H031 119.4 . . ?
Pd5 C032 H032 118.9 . . ?
C01Q C032 Pd5 69.2(3) . . ?
C01Q C032 H032 118.9 . . ?
C02V C032 Pd5 73.8(3) . . ?
C02V C032 C01Q 120.9(6) . . ?
C02V C032 H032 118.9 . . ?
C01W C033 H033 119.5 . . ?
C02Y C033 C01W 121.0(6) . . ?
C02Y C033 H033 119.5 . . ?
C02G C034 H034 119.7 . . ?
C02M C034 C02G 120.7(6) . . ?
C02M C034 H034 119.7 . . ?
C01H C035 H035 119.7 . . ?
C03C C035 C01H 120.5(8) . . ?
C03C C035 H035 119.7 . . ?
C030 C036 H036 119.8 . . ?
C030 C036 C037 120.4(7) . . ?
C037 C036 H036 119.8 . . ?
C036 C037 H037 120.2 . . ?
C03C C037 C036 119.7(6) . . ?
C03C C037 H037 120.2 . . ?
C039 C038 H038 119.1 . . ?
C039 C038 C03B 121.7(6) . . ?
C03B C038 H038 119.1 . . ?
C02Z C039 H039 120.5 . . ?
C038 C039 C02Z 118.9(7) . . ?
C038 C039 H039 120.5 . . ?
Cl5 C03A Cl7 112.3(4) . . ?
Cl5 C03A H03A 109.1 . . ?
Cl5 C03A H03D 109.1 . . ?
Cl7 C03A H03A 109.1 . . ?
Cl7 C03A H03D 109.1 . . ?
H03A C03A H03D 107.9 . . ?
C02N C03B H03B 120.5 . . ?
C038 C03B C02N 119.0(7) . . ?
C038 C03B H03B 120.5 . . ?
C035 C03C H03C 119.6 . . ?
C037 C03C C035 120.9(7) . . ?
C037 C03C H03C 119.6 . . ?
Cl1 C03D H03I 108.6 . . ?
Cl1 C03D H03J 108.6 . . ?
Cl C03D Cl1 114.6(5) . . ?
Cl C03D H03I 108.6 . . ?
Cl C03D H03J 108.6 . . ?
H03I C03D H03J 107.6 . . ?
Cl8 C03E Cl2 111.5(5) . . ?
Cl8 C03E H03E 109.3 . . ?
Cl8 C03E H03F 109.3 . . ?
Cl2 C03E H03E 109.3 . . ?
Cl2 C03E H03F 109.3 . . ?
H03E C03E H03F 108.0 . . ?
Cl3 C03F H03G 109.3 . . ?
Cl3 C03F H03H 109.3 . . ?
Cl4 C03F Cl3 111.6(5) . . ?
Cl4 C03F H03G 109.3 . . ?
Cl4 C03F H03H 109.3 . . ?
H03G C03F H03H 108.0 . . ?

loop_
_geom_bond_atom_site_label_1
_geom_bond_atom_site_label_2
_geom_bond_distance
_geom_bond_site_symmetry_2
_geom_bond_publ_flag
Pd5 Cl6 2.3627(11) . ?
Pd5 C00T 2.035(4) . ?
Pd5 C01Q 2.103(5) . ?
Pd5 C02V 2.193(5) . ?
Pd5 C032 2.143(4) . ?
Cl5 C03A 1.743(9) . ?
Cl7 C03A 1.768(8) . ?
Cl8 C03E 1.718(9) . ?
Cl3 C03F 1.758(10) . ?
Cl4 C03F 1.750(12) . ?
Cl2 C03E 1.782(11) . ?
Cl1 C03D 1.712(9) . ?
N00A C00J 1.379(5) . ?
N00A C00T 1.378(5) . ?
N00A C011 1.456(4) . ?
N00B C00D 1.443(5) . ?
N00B C00G 1.366(5) . ?
N00B C00T 1.386(5) . ?
Cl C03D 1.696(9) . ?
C00D C00E 1.411(5) . ?
C00D C00H 1.392(6) . ?
C00E C00F 1.397(5) . ?
C00E C01E 1.530(6) . ?
C00F H00F 0.9500 . ?
C00F C00R 1.381(6) . ?
C00G C00J 1.372(5) . ?
C00G C010 1.467(5) . ?
C00H C00N 1.539(5) . ?
C00H C00O 1.397(5) . ?
C00I C00J 1.465(5) . ?
C00I C00Q 1.431(6) . ?
C00I C00U 1.368(6) . ?
C00K C00Y 1.529(5) . ?
C00K C011 1.412(5) . ?
C00K C012 1.399(5) . ?
C00L C00X 1.395(5) . ?
C00L C011 1.391(6) . ?
C00L C015 1.535(5) . ?
C00M C00N 1.533(5) . ?
C00M C01I 1.387(6) . ?
C00M C024 1.397(6) . ?
C00N H00N 1.0000 . ?
C00N C00W 1.521(6) . ?
C00O H00O 0.9500 . ?
C00O C00R 1.381(6) . ?
C00P C019 1.526(6) . ?
C00P C026 1.386(6) . ?
C00P C02A 1.387(6) . ?
C00Q C010 1.417(6) . ?
C00Q C01G 1.384(6) . ?
C00R C019 1.534(5) . ?
C00S C015 1.532(6) . ?
C00S C01L 1.397(6) . ?
C00S C01W 1.391(7) . ?
C00U H00U 0.9500 . ?
C00U C014 1.418(6) . ?
C00V H00V 0.9500 . ?
C00V C018 1.397(6) . ?
C00V C02K 1.386(7) . ?
C00W C01B 1.387(6) . ?
C00W C01F 1.392(6) . ?
C00X H00X 0.9500 . ?
C00X C00Z 1.385(6) . ?
C00Y H00Y 1.0000 . ?
C00Y C013 1.525(6) . ?
C00Y C017 1.533(5) . ?
C00Z C012 1.393(6) . ?
C00Z C01M 1.527(5) . ?
C010 C01N 1.374(6) . ?
C012 H012 0.9500 . ?
C013 C02N 1.404(7) . ?
C013 C02Z 1.359(8) . ?
C014 H014 0.9500 . ?
C014 C02D 1.379(7) . ?
C015 H015 1.0000 . ?
C015 C016 1.533(6) . ?
C016 C01A 1.404(6) . ?
C016 C01U 1.400(6) . ?
C017 C01Y 1.398(7) . ?
C017 C025 1.389(7) . ?
C018 C01E 1.530(6) . ?
C018 C028 1.400(7) . ?
C019 H019 1.0000 . ?
C019 C01H 1.518(6) . ?
C01A H01A 0.9500 . ?
C01A C01R 1.392(7) . ?
C01B H01B 0.9500 . ?
C01B C02O 1.397(7) . ?
C01D C01M 1.522(6) . ?
C01D C01S 1.385(6) . ?
C01D C02G 1.391(7) . ?
C01E H01E 1.0000 . ?
C01E C022 1.533(6) . ?
C01F H01F 0.9500 . ?
C01F C01V 1.405(7) . ?
C01G C021 1.426(7) . ?
C01G C02D 1.419(7) . ?
C01H C030 1.403(8) . ?
C01H C035 1.401(8) . ?
C01I H01I 0.9500 . ?
C01I C02T 1.378(7) . ?
C01J H01J 0.9500 . ?
C01J C022 1.397(7) . ?
C01J C02P 1.377(7) . ?
C01K H01K 0.9500 . ?
C01K C020 1.392(8) . ?
C01K C02T 1.378(7) . ?
C01L H01L 0.9500 . ?
C01L C031 1.387(8) . ?
C01M H01M 1.0000 . ?
C01M C01P 1.527(6) . ?
C01N H01N 0.9500 . ?
C01N C01X 1.419(6) . ?
C01O H01O 0.9500 . ?
C01O C01P 1.400(7) . ?
C01O C02B 1.392(7) . ?
C01P C02E 1.391(7) . ?
C01Q H01Q 0.9500 . ?
C01Q C032 1.400(8) . ?
C01R H01R 0.9500 . ?
C01R C02I 1.387(8) . ?
C01S H01S 0.9500 . ?
C01S C02R 1.401(7) . ?
C01T H01T 0.9500 . ?
C01T C02A 1.386(7) . ?
C01T C02H 1.389(9) . ?
C01U H01U 0.9500 . ?
C01U C02U 1.382(7) . ?
C01V H01V 0.9500 . ?
C01V C02L 1.363(8) . ?
C01W H01W 0.9500 . ?
C01W C033 1.388(7) . ?
C01X H01X 0.9500 . ?
C01X C021 1.371(7) . ?
C01Y H01Y 0.9500 . ?
C01Y C02F 1.397(7) . ?
C01Z H01Z 0.9500 . ?
C01Z C029 1.388(9) . ?
C01Z C02B 1.386(8) . ?
C020 H020 0.9500 . ?
C020 C024 1.393(7) . ?
C021 H021 0.9500 . ?
C022 C027 1.394(7) . ?
C023 H023 0.9500 . ?
C023 C027 1.389(7) . ?
C023 C02J 1.386(10) . ?
C024 H024 0.9500 . ?
C025 H025 0.9500 . ?
C025 C02C 1.393(7) . ?
C026 H026 0.9500 . ?
C026 C02S 1.409(7) . ?
C027 H027 0.9500 . ?
C028 H028 0.9500 . ?
C028 C02X 1.378(8) . ?
C029 H029 0.9500 . ?
C029 C02E 1.381(7) . ?
C02A H02A 0.9500 . ?
C02B H02B 0.9500 . ?
C02C H02C 0.9500 . ?
C02C C02W 1.385(10) . ?
C02D H02D 0.9500 . ?
C02E H02E 0.9500 . ?
C02F H02F 0.9500 . ?
C02F C02W 1.368(9) . ?
C02G H02G 0.9500 . ?
C02G C034 1.381(8) . ?
C02H H02H 0.9500 . ?
C02H C02S 1.373(9) . ?
C02I H02I 0.9500 . ?
C02I C02U 1.381(9) . ?
C02J H02J 0.9500 . ?
C02J C02P 1.409(9) . ?
C02K H02K 0.9500 . ?
C02K C02Q 1.376(9) . ?
C02L H02L 0.9500 . ?
C02L C02O 1.380(8) . ?
C02M H02M 0.9500 . ?
C02M C02R 1.358(9) . ?
C02M C034 1.368(9) . ?
C02N H02N 0.9500 . ?
C02N C03B 1.383(9) . ?
C02O H02O 0.9500 . ?
C02P H02P 0.9500 . ?
C02Q H02Q 0.9500 . ?
C02Q C02X 1.374(10) . ?
C02R H02R 0.9500 . ?
C02S H02S 0.9500 . ?
C02T H02T 0.9500 . ?
C02U H02U 0.9500 . ?
C02V H02V 0.9500 . ?
C02V C032 1.356(9) . ?
C02W H02W 0.9500 . ?
C02X H02X 0.9500 . ?
C02Y H02Y 0.9500 . ?
C02Y C031 1.366(10) . ?
C02Y C033 1.378(10) . ?
C02Z H02Z 0.9500 . ?
C02Z C039 1.405(9) . ?
C030 H030 0.9500 . ?
C030 C036 1.389(8) . ?
C031 H031 0.9500 . ?
C032 H032 1.0000 . ?
C033 H033 0.9500 . ?
C034 H034 0.9500 . ?
C035 H035 0.9500 . ?
C035 C03C 1.389(10) . ?
C036 H036 0.9500 . ?
C036 C037 1.396(13) . ?
C037 H037 0.9500 . ?
C037 C03C 1.362(14) . ?
C038 H038 0.9500 . ?
C038 C039 1.365(12) . ?
C038 C03B 1.376(12) . ?
C039 H039 0.9500 . ?
C03A H03A 0.9900 . ?
C03A H03D 0.9900 . ?
C03B H03B 0.9500 . ?
C03C H03C 0.9500 . ?
C03D H03I 0.9900 . ?
C03D H03J 0.9900 . ?
C03E H03E 0.9900 . ?
C03E H03F 0.9900 . ?
C03F H03G 0.9900 . ?
C03F H03H 0.9900 . ?

loop_
_geom_torsion_atom_site_label_1
_geom_torsion_atom_site_label_2
_geom_torsion_atom_site_label_3
_geom_torsion_atom_site_label_4
_geom_torsion
_geom_torsion_site_symmetry_1
_geom_torsion_site_symmetry_2
_geom_torsion_site_symmetry_3
_geom_torsion_site_symmetry_4
_geom_torsion_publ_flag
Pd5 C01Q C032 C02V -54.9(5) . . . . ?
Pd5 C02V C032 C01Q 52.8(4) . . . . ?
N00B C00D C00E C00F 177.2(3) . . . . ?
N00B C00D C00E C01E 2.9(5) . . . . ?
N00B C00D C00H C00N -5.8(5) . . . . ?
N00B C00D C00H C00O 179.3(3) . . . . ?
N00B C00G C00J N00A 2.6(4) . . . . ?
N00B C00G C00J C00I -178.7(3) . . . . ?
N00B C00G C010 C00Q -178.3(5) . . . . ?
N00B C00G C010 C01N -1.4(10) . . . . ?
C00D N00B C00G C00J 179.9(4) . . . . ?
C00D N00B C00G C010 -4.4(8) . . . . ?
C00D N00B C00T Pd5 -4.6(6) . . . . ?
C00D N00B C00T N00A 179.0(3) . . . . ?
C00D C00E C00F C00R 2.4(6) . . . . ?
C00D C00E C01E C018 87.9(4) . . . . ?
C00D C00E C01E C022 -147.4(3) . . . . ?
C00D C00H C00N C00M -89.2(4) . . . . ?
C00D C00H C00N C00W 143.1(4) . . . . ?
C00D C00H C00O C00R 4.8(6) . . . . ?
C00E C00D C00H C00N 170.3(3) . . . . ?
C00E C00D C00H C00O -4.6(5) . . . . ?
C00E C00F C00R C00O -2.2(6) . . . . ?
C00E C00F C00R C019 178.6(4) . . . . ?
C00E C01E C022 C01J 22.9(5) . . . . ?
C00E C01E C022 C027 -160.4(4) . . . . ?
C00F C00E C01E C018 -86.2(4) . . . . ?
C00F C00E C01E C022 38.6(5) . . . . ?
C00F C00R C019 C00P 56.2(5) . . . . ?
C00F C00R C019 C01H -72.7(5) . . . . ?
C00G N00B C00D C00E -82.4(5) . . . . ?
C00G N00B C00D C00H 93.8(5) . . . . ?
C00G N00B C00T Pd5 177.9(3) . . . . ?
C00G N00B C00T N00A 1.6(4) . . . . ?
C00G C010 C01N C01X -178.6(5) . . . . ?
C00H C00D C00E C00F 1.1(5) . . . . ?
C00H C00D C00E C01E -173.2(3) . . . . ?
C00H C00N C00W C01B 130.5(4) . . . . ?
C00H C00N C00W C01F -49.9(5) . . . . ?
C00H C00O C00R C00F -1.5(6) . . . . ?
C00H C00O C00R C019 177.8(3) . . . . ?
C00I C00Q C010 C00G 0.2(5) . . . . ?
C00I C00Q C010 C01N -177.3(4) . . . . ?
C00I C00Q C01G C021 177.7(4) . . . . ?
C00I C00Q C01G C02D -1.6(7) . . . . ?
C00I C00U C014 C02D 0.6(7) . . . . ?
C00J N00A C00T Pd5 -176.4(3) . . . . ?
C00J N00A C00T N00B 0.1(4) . . . . ?
C00J N00A C011 C00K 113.7(4) . . . . ?
C00J N00A C011 C00L -71.2(5) . . . . ?
C00J C00G C010 C00Q -2.6(5) . . . . ?
C00J C00G C010 C01N 174.2(5) . . . . ?
C00J C00I C00Q C010 2.1(5) . . . . ?
C00J C00I C00Q C01G -178.1(4) . . . . ?
C00J C00I C00U C014 178.6(5) . . . . ?
C00K C00Y C013 C02N 153.3(4) . . . . ?
C00K C00Y C013 C02Z -30.2(6) . . . . ?
C00K C00Y C017 C01Y 85.0(5) . . . . ?
C00K C00Y C017 C025 -98.3(5) . . . . ?
C00L C00X C00Z C012 1.3(7) . . . . ?
C00L C00X C00Z C01M 179.7(4) . . . . ?
C00L C015 C016 C01A 32.4(6) . . . . ?
C00L C015 C016 C01U -149.9(4) . . . . ?
C00M C00N C00W C01B 5.4(5) . . . . ?
C00M C00N C00W C01F -174.9(4) . . . . ?
C00M C01I C02T C01K -0.3(8) . . . . ?
C00N C00H C00O C00R -170.2(4) . . . . ?
C00N C00M C01I C02T -179.8(5) . . . . ?
C00N C00M C024 C020 -179.6(4) . . . . ?
C00N C00W C01B C02O -178.5(4) . . . . ?
C00N C00W C01F C01V 178.4(4) . . . . ?
C00O C00H C00N C00M 85.7(4) . . . . ?
C00O C00H C00N C00W -42.1(5) . . . . ?
C00O C00R C019 C00P -123.1(4) . . . . ?
C00O C00R C019 C01H 108.0(5) . . . . ?
C00P C019 C01H C030 -52.6(6) . . . . ?
C00P C019 C01H C035 128.2(5) . . . . ?
C00P C026 C02S C02H 0.3(9) . . . . ?
C00Q C00I C00J N00A 174.1(5) . . . . ?
C00Q C00I C00J C00G -3.7(5) . . . . ?
C00Q C00I C00U C014 -1.2(6) . . . . ?
C00Q C010 C01N C01X -2.1(6) . . . . ?
C00Q C01G C021 C01X 1.7(8) . . . . ?
C00Q C01G C02D C014 0.8(8) . . . . ?
C00R C019 C01H C030 75.3(5) . . . . ?
C00R C019 C01H C035 -103.9(5) . . . . ?
C00S C015 C016 C01A -96.4(5) . . . . ?
C00S C015 C016 C01U 81.3(5) . . . . ?
C00S C01L C031 C02Y 0.2(8) . . . . ?
C00S C01W C033 C02Y 1.5(7) . . . . ?
C00T N00A C00J C00G -1.7(4) . . . . ?
C00T N00A C00J C00I -179.6(5) . . . . ?
C00T N00A C011 C00K -77.6(5) . . . . ?
C00T N00A C011 C00L 97.6(4) . . . . ?
C00T N00B C00D C00E 100.5(5) . . . . ?
C00T N00B C00D C00H -83.3(5) . . . . ?
C00T N00B C00G C00J -2.7(4) . . . . ?
C00T N00B C00G C010 173.0(5) . . . . ?
C00U C00I C00J N00A -5.8(10) . . . . ?
C00U C00I C00J C00G 176.4(5) . . . . ?
C00U C00I C00Q C010 -178.0(4) . . . . ?
C00U C00I C00Q C01G 1.8(7) . . . . ?
C00U C014 C02D C01G -0.4(8) . . . . ?
C00V C018 C01E C00E 57.1(5) . . . . ?
C00V C018 C01E C022 -70.6(5) . . . . ?
C00V C018 C028 C02X 0.3(7) . . . . ?
C00V C02K C02Q C02X -0.7(8) . . . . ?
C00W C01B C02O C02L -0.2(7) . . . . ?
C00W C01F C01V C02L 0.3(8) . . . . ?
C00X C00L C011 N00A -172.5(3) . . . . ?
C00X C00L C011 C00K 2.5(6) . . . . ?
C00X C00L C015 C00S 45.6(5) . . . . ?
C00X C00L C015 C016 -80.7(5) . . . . ?
C00X C00Z C012 C00K 0.3(7) . . . . ?
C00X C00Z C01M C01D -101.8(5) . . . . ?
C00X C00Z C01M C01P 25.6(6) . . . . ?
C00Y C00K C011 N00A -3.8(5) . . . . ?
C00Y C00K C011 C00L -178.8(4) . . . . ?
C00Y C00K C012 C00Z 177.3(4) . . . . ?
C00Y C013 C02N C03B 175.6(5) . . . . ?
C00Y C013 C02Z C039 -177.7(5) . . . . ?
C00Y C017 C01Y C02F 177.1(4) . . . . ?
C00Y C017 C025 C02C -176.2(5) . . . . ?
C00Z C01M C01P C01O -97.1(5) . . . . ?
C00Z C01M C01P C02E 78.1(5) . . . . ?
C010 C00G C00J N00A -174.6(3) . . . . ?
C010 C00G C00J C00I 4.1(5) . . . . ?
C010 C00Q C01G C021 -2.5(7) . . . . ?
C010 C00Q C01G C02D 178.3(4) . . . . ?
C010 C01N C01X C021 1.4(7) . . . . ?
C011 N00A C00J C00G 168.1(4) . . . . ?
C011 N00A C00J C00I -9.8(8) . . . . ?
C011 N00A C00T Pd5 13.2(5) . . . . ?
C011 N00A C00T N00B -170.3(3) . . . . ?
C011 C00K C00Y C013 -64.9(5) . . . . ?
C011 C00K C00Y C017 169.8(4) . . . . ?
C011 C00K C012 C00Z -0.5(6) . . . . ?
C011 C00L C00X C00Z -2.7(6) . . . . ?
C011 C00L C015 C00S -136.3(4) . . . . ?
C011 C00L C015 C016 97.4(4) . . . . ?
C012 C00K C00Y C013 117.4(4) . . . . ?
C012 C00K C00Y C017 -7.9(5) . . . . ?
C012 C00K C011 N00A 174.0(3) . . . . ?
C012 C00K C011 C00L -1.0(6) . . . . ?
C012 C00Z C01M C01D 76.6(5) . . . . ?
C012 C00Z C01M C01P -156.1(4) . . . . ?
C013 C00Y C017 C01Y -43.0(5) . . . . ?
C013 C00Y C017 C025 133.6(4) . . . . ?
C013 C02N C03B C038 3.3(10) . . . . ?
C013 C02Z C039 C038 1.5(9) . . . . ?
C015 C00L C00X C00Z 175.5(4) . . . . ?
C015 C00L C011 N00A 9.4(6) . . . . ?
C015 C00L C011 C00K -175.7(4) . . . . ?
C015 C00S C01L C031 -177.8(4) . . . . ?
C015 C00S C01W C033 177.0(4) . . . . ?
C015 C016 C01A C01R 177.4(4) . . . . ?
C015 C016 C01U C02U -177.7(4) . . . . ?
C016 C01A C01R C02I 0.6(8) . . . . ?
C016 C01U C02U C02I -0.3(8) . . . . ?
C017 C00Y C013 C02N -78.7(5) . . . . ?
C017 C00Y C013 C02Z 97.8(5) . . . . ?
C017 C01Y C02F C02W -1.3(7) . . . . ?
C017 C025 C02C C02W -0.6(9) . . . . ?
C018 C00V C02K C02Q -0.3(7) . . . . ?
C018 C01E C022 C01J 147.5(4) . . . . ?
C018 C01E C022 C027 -35.7(5) . . . . ?
C018 C028 C02X C02Q -1.3(8) . . . . ?
C019 C00P C026 C02S 175.7(5) . . . . ?
C019 C00P C02A C01T -176.4(5) . . . . ?
C019 C01H C030 C036 178.4(5) . . . . ?
C019 C01H C035 C03C -178.8(6) . . . . ?
C01A C016 C01U C02U 0.1(7) . . . . ?
C01A C01R C02I C02U -0.7(8) . . . . ?
C01B C00W C01F C01V -2.0(7) . . . . ?
C01D C01M C01P C01O 30.5(5) . . . . ?
C01D C01M C01P C02E -154.3(4) . . . . ?
C01D C01S C02R C02M -0.1(8) . . . . ?
C01D C02G C034 C02M -1.0(10) . . . . ?
C01E C00E C00F C00R 176.6(4) . . . . ?
C01E C018 C028 C02X -176.8(4) . . . . ?
C01E C022 C027 C023 -179.5(4) . . . . ?
C01F C00W C01B C02O 1.9(6) . . . . ?
C01F C01V C02L C02O 1.4(8) . . . . ?
C01G C00Q C010 C00G -179.6(4) . . . . ?
C01G C00Q C010 C01N 2.8(7) . . . . ?
C01H C030 C036 C037 1.0(9) . . . . ?
C01H C035 C03C C037 -0.1(12) . . . . ?
C01I C00M C00N C00H 137.4(4) . . . . ?
C01I C00M C00N C00W -96.4(5) . . . . ?
C01I C00M C024 C020 0.2(7) . . . . ?
C01J C022 C027 C023 -2.6(7) . . . . ?
C01K C020 C024 C00M -0.9(8) . . . . ?
C01L C00S C015 C00L -85.3(5) . . . . ?
C01L C00S C015 C016 42.3(5) . . . . ?
C01L C00S C01W C033 -0.3(6) . . . . ?
C01M C00Z C012 C00K -178.1(4) . . . . ?
C01M C01D C01S C02R -179.9(4) . . . . ?
C01M C01D C02G C034 -179.5(5) . . . . ?
C01M C01P C02E C029 -174.1(4) . . . . ?
C01N C01X C021 C01G -1.2(8) . . . . ?
C01O C01P C02E C029 1.2(7) . . . . ?
C01P C01O C02B C01Z -0.9(7) . . . . ?
C01R C02I C02U C01U 0.6(9) . . . . ?
C01S C01D C01M C00Z -173.8(4) . . . . ?
C01S C01D C01M C01P 59.9(5) . . . . ?
C01S C01D C02G C034 -0.2(9) . . . . ?
C01T C02H C02S C026 -0.7(9) . . . . ?
C01U C016 C01A C01R -0.3(7) . . . . ?
C01V C02L C02O C01B -1.5(8) . . . . ?
C01W C00S C015 C00L 97.5(4) . . . . ?
C01W C00S C015 C016 -134.9(4) . . . . ?
C01W C00S C01L C031 -0.6(6) . . . . ?
C01Y C017 C025 C02C 0.5(7) . . . . ?
C01Y C02F C02W C02C 1.3(8) . . . . ?
C01Z C029 C02E C01P -1.2(8) . . . . ?
C020 C01K C02T C01I -0.4(8) . . . . ?
C021 C01G C02D C014 -178.3(5) . . . . ?
C022 C01J C02P C02J -2.8(7) . . . . ?
C023 C02J C02P C01J -2.0(8) . . . . ?
C024 C00M C00N C00H -42.8(5) . . . . ?
C024 C00M C00N C00W 83.3(5) . . . . ?
C024 C00M C01I C02T 0.5(7) . . . . ?
C025 C017 C01Y C02F 0.4(7) . . . . ?
C025 C02C C02W C02F -0.3(9) . . . . ?
C026 C00P C019 C00R 32.2(6) . . . . ?
C026 C00P C019 C01H 160.0(4) . . . . ?
C026 C00P C02A C01T -1.5(7) . . . . ?
C027 C023 C02J C02P 4.5(8) . . . . ?
C028 C018 C01E C00E -125.9(4) . . . . ?
C028 C018 C01E C022 106.3(5) . . . . ?
C029 C01Z C02B C01O 1.0(8) . . . . ?
C02A C00P C019 C00R -153.0(4) . . . . ?
C02A C00P C019 C01H -25.2(6) . . . . ?
C02A C00P C026 C02S 0.8(8) . . . . ?
C02A C01T C02H C02S 0.0(9) . . . . ?
C02B C01O C01P C01M 175.1(4) . . . . ?
C02B C01O C01P C02E -0.1(6) . . . . ?
C02B C01Z C029 C02E 0.1(8) . . . . ?
C02D C01G C021 C01X -179.2(5) . . . . ?
C02G C01D C01M C00Z 5.6(6) . . . . ?
C02G C01D C01M C01P -120.7(5) . . . . ?
C02G C01D C01S C02R 0.7(7) . . . . ?
C02H C01T C02A C00P 1.1(8) . . . . ?
C02J C023 C027 C022 -2.2(8) . . . . ?
C02K C00V C018 C01E 177.6(4) . . . . ?
C02K C00V C018 C028 0.5(7) . . . . ?
C02K C02Q C02X C028 1.5(8) . . . . ?
C02N C013 C02Z C039 -1.3(8) . . . . ?
C02P C01J C022 C01E -178.1(4) . . . . ?
C02P C01J C022 C027 5.1(6) . . . . ?
C02R C02M C034 C02G 1.6(10) . . . . ?
C02T C01K C020 C024 1.1(8) . . . . ?
C02Z C013 C02N C03B -1.1(8) . . . . ?
C030 C01H C035 C03C 1.9(9) . . . . ?
C030 C036 C037 C03C 0.9(11) . . . . ?
C031 C02Y C033 C01W -1.8(8) . . . . ?
C033 C02Y C031 C01L 0.9(8) . . . . ?
C034 C02M C02R C01S -1.1(9) . . . . ?
C035 C01H C030 C036 -2.4(7) . . . . ?
C036 C037 C03C C035 -1.3(12) . . . . ?
C039 C038 C03B C02N -3.2(10) . . . . ?
C03B C038 C039 C02Z 0.8(10) . . . . ?

loop_
_smtbx_masks_void_nr
_smtbx_masks_void_average_x
_smtbx_masks_void_average_y
_smtbx_masks_void_average_z
_smtbx_masks_void_volume
_smtbx_masks_void_count_electrons
_smtbx_masks_void_content
1 0.000 0.000 0.500 125.9 41.5 ?
2 0.186 0.003 0.040 27.1 0.0 ?
3 0.814 -0.003 0.960 27.1 0.0 ?
